data_4127267
loop_
_publ_author_name
'Ke, Weijun'
'Spanopoulos, Ioannis'
'Tu, Qing'
'Hadar, Ido'
'Li, Xiaotong'
'Shekhawat, Gajendra S.'
'Dravid, Vinayak P.'
'Kanatzidis, Mercouri G.'

_publ_section_title
;
 Ethylenediammonium-Based &quot;Hollow&quot; Pb/Sn Perovskites with Ideal
 Band Gap Yield Solar Cells with Higher Efficiency and Stability.
;
_journal_issue 21
_journal_name_full 'Journal of the American Chemical Society'
_journal_page_first 8627
_journal_page_last 8637
_journal_paper_doi 10.1021/jacs.9b03662
_journal_volume 141
_journal_year 2019
_chemical_formula_moiety 5%en/(FA)0.5(MA)0.5(Pb)0.5(Sn)0.5(I)3
_chemical_formula_sum 'C H0 I3 N0.96 Pb0.524 Sn0.433'
_chemical_formula_weight 566.1
_chemical_name_common '5% ethylenediamonium formamidinium methylamonium lead tin iodide'
_space_group_IT_number 221
_space_group_name_Hall '-P 4 2 3'
_space_group_name_H-M_alt 'P m -3 m'
_symmetry_cell_setting cubic
_symmetry_Int_Tables_number 221
_symmetry_space_group_name_Hall '-P 4 2 3'
_symmetry_space_group_name_H-M 'P m -3 m'
_cell_angle_alpha 90
_cell_angle_beta 90
_cell_angle_gamma 90
_cell_formula_units_Z 1
_cell_length_a 6.3063(4)
_cell_length_b 6.3063(4)
_cell_length_c 6.3063(4)
_cell_measurement_reflns_used 1105
_cell_measurement_temperature 293
_cell_measurement_theta_max 58.884
_cell_measurement_theta_min 6.462
_cell_volume 250.80(3)
_computing_cell_refinement 'SAINT V8.34A (Bruker, 2017)'
_computing_data_collection 'APEX2 V2017.3 (Bruker, 2017)'
_computing_data_reduction 'Bruker SAINT'
_diffrn_ambient_temperature 293
_diffrn_detector_area_resol_mean 8
_diffrn_measured_fraction_theta_full 0.99
_diffrn_measured_fraction_theta_max 0.99
_diffrn_measurement_device 'four-circle diffractometer'
_diffrn_measurement_device_type 'Bruker Kappa APEX CCD area detector'
_diffrn_measurement_method '\w and \f scans'
_diffrn_radiation_monochromator 'MX optics'
_diffrn_radiation_probe x-ray
_diffrn_radiation_source microsource
_diffrn_radiation_type 'Mo K\a'
_diffrn_radiation_wavelength 0.71073
_diffrn_reflns_av_R_equivalents 0.0272
_diffrn_reflns_av_unetI/netI 0.0131
_diffrn_reflns_limit_h_max 8
_diffrn_reflns_limit_h_min -7
_diffrn_reflns_limit_k_max 7
_diffrn_reflns_limit_k_min -5
_diffrn_reflns_limit_l_max 7
_diffrn_reflns_limit_l_min -7
_diffrn_reflns_number 1481
_diffrn_reflns_theta_full 29.85
_diffrn_reflns_theta_max 29.85
_diffrn_reflns_theta_min 3.23
_diffrn_source 'sealed tube'
_exptl_absorpt_coefficient_mu 19.068
_exptl_absorpt_correction_T_max 0.7460
_exptl_absorpt_correction_T_min 0.4868
_exptl_absorpt_correction_type multi-scan
_exptl_absorpt_process_details 'Scale APEX3'
_exptl_crystal_density_diffrn 3.7484
_exptl_crystal_description 'black polyhedron'
_exptl_crystal_F_000 236
_exptl_crystal_size_max 0.020
_exptl_crystal_size_mid 0.020
_exptl_crystal_size_min 0.018
_refine_diff_density_max 1.03
_refine_diff_density_min -0.73
_refine_ls_extinction_method none
_refine_ls_goodness_of_fit_gt 2.51
_refine_ls_goodness_of_fit_ref 2.51
_refine_ls_hydrogen_treatment constr
_refine_ls_number_constraints 0
_refine_ls_number_parameters 8
_refine_ls_number_reflns 103
_refine_ls_number_restraints 0
_refine_ls_R_factor_all 0.0231
_refine_ls_R_factor_gt 0.0231
_refine_ls_shift/su_max 0.0476
_refine_ls_shift/su_mean 0.0216
_refine_ls_structure_factor_coef Fsqd
_refine_ls_weighting_details w=1/(\s^2^(I)+0.0004I^2^)
_refine_ls_weighting_scheme sigma
_refine_ls_wR_factor_gt 0.0690
_refine_ls_wR_factor_ref 0.0690
_reflns_number_gt 103
_reflns_number_total 103
_reflns_threshold_expression I>2\s(I)
_cod_data_source_file ja9b03662_si_003.cif
_cod_data_source_block 5%_en_FA0.5MA0.5Pb0.5Sn0.5I3
_cod_depositor_comments
;
The following automatic conversions were performed:

'_diffrn_radiation_probe' value 'X-ray' changed to 'x-ray' according
to
/home/data/users/saulius/crontab/automatic-downloads/rss-feeds/ACS/lib/dictionaries/cif_core.dic
dictionary named 'cif_core.dic' version 2.4.2 from 2011-04-26.

Automatic conversion script
Id: cif_fix_values 4973 2017-02-22 13:04:09Z antanas 

 Adding full bibliography for 4127266--4127267.cif.
;
_cod_original_sg_symbol_Hall '-P 4;2;3'
_cod_original_formula_sum 'C1 H0 I3 N0.96 Pb0.524 Sn0.433'
_cod_database_code 4127267

loop_
_space_group_symop_id
_space_group_symop_operation_xyz
1 x,y,z
2 -x,-y,z
3 -x,y,-z
4 x,-y,-z
5 z,x,y
6 z,-x,-y
7 -z,-x,y
8 -z,x,-y
9 y,z,x
10 -y,z,-x
11 y,-z,-x
12 -y,-z,x
13 y,x,-z
14 -y,-x,-z
15 y,-x,z
16 -y,x,z
17 x,z,-y
18 -x,z,y
19 -x,-z,-y
20 x,-z,y
21 z,y,-x
22 z,-y,x
23 -z,y,x
24 -z,-y,-x
25 -x,-y,-z
26 x,y,-z
27 x,-y,z
28 -x,y,z
29 -z,-x,-y
30 -z,x,y
31 z,x,-y
32 z,-x,y
33 -y,-z,-x
34 y,-z,x
35 -y,z,x
36 y,z,-x
37 -y,-x,z
38 y,x,z
39 -y,x,-z
40 y,-x,-z
41 -x,-z,y
42 x,-z,-y
43 x,z,y
44 -x,z,-y
45 -z,-y,x
46 -z,y,-x
47 z,-y,-x
48 z,y,x

loop_
_atom_site_label
_atom_site_type_symbol
_atom_site_fract_x
_atom_site_fract_y
_atom_site_fract_z
_atom_site_adp_type
_atom_site_U_iso_or_equiv
_atom_site_site_symmetry_multiplicity
_atom_site_occupancy
_atom_site_calc_flag
Pb1 Pb 0 0 0 Uani 0.0281(2) 1 0.5236 d
Sn1' Sn 0 0 0 Uani 0.092(2) 1 0.433 d
I1 I 0.5 0 0 Uani 0.0873(5) 3 1 d
C1 C 0.5 0.5 0.5 Uiso 0.5(4) 1 1 d
N1 N 0.5 0.5 0.65(6) Uiso 0.17(8) 6 0.16 d

loop_
_atom_site_aniso_label
_atom_site_aniso_type_symbol
_atom_site_aniso_U_11
_atom_site_aniso_U_22
_atom_site_aniso_U_33
_atom_site_aniso_U_12
_atom_site_aniso_U_13
_atom_site_aniso_U_23
Pb1 Pb 0.0281(4) 0.0281(4) 0.0281(4) 0 0 0
Sn1' Sn 0.092(4) 0.092(4) 0.092(4) 0 0 0
I1 I 0.0274(6) 0.1173(9) 0.1173(9) 0 0 0

loop_
_atom_type_symbol
_atom_type_scat_dispersion_real
_atom_type_scat_dispersion_imag
_atom_type_scat_source
C 0.0033 0.0016 'International Tables Vol C tables 4.2.6.8 and 6.1.1.1'
H 0.0000 0.0000 'International Tables Vol C tables 4.2.6.8 and 6.1.1.1'
I -0.4742 1.8119 'International Tables Vol C tables 4.2.6.8 and 6.1.1.1'
N 0.0061 0.0033 'International Tables Vol C tables 4.2.6.8 and 6.1.1.1'
Pb -3.3944 10.1111 'International Tables Vol C tables 4.2.6.8 and 6.1.1.1'
Sn -0.6537 1.4246 'International Tables Vol C tables 4.2.6.8 and 6.1.1.1'

loop_
_geom_angle_atom_site_label_1
_geom_angle_atom_site_label_2
_geom_angle_atom_site_label_3
_geom_angle_site_symmetry_1
_geom_angle_site_symmetry_3
_geom_angle
Sn1' Pb1 I1 . 1_455 0
Sn1' Pb1 I1 . . 0
Sn1' Pb1 I1 . 5_545 0
Sn1' Pb1 I1 . 5_555 0
Sn1' Pb1 I1 . 9_554 0
Sn1' Pb1 I1 . 9_555 0
I1 Pb1 I1 1_455 . 180.0(5)
I1 Pb1 I1 1_455 5_545 90
I1 Pb1 I1 1_455 5_555 90
I1 Pb1 I1 1_455 9_554 90
I1 Pb1 I1 1_455 9_555 90
I1 Pb1 I1 . 5_545 90
I1 Pb1 I1 . 5_555 90
I1 Pb1 I1 . 9_554 90
I1 Pb1 I1 . 9_555 90
I1 Pb1 I1 5_545 5_555 180.0(5)
I1 Pb1 I1 5_545 9_554 90
I1 Pb1 I1 5_545 9_555 90
I1 Pb1 I1 5_555 9_554 90
I1 Pb1 I1 5_555 9_555 90
I1 Pb1 I1 9_554 9_555 180.0(5)
Pb1 Sn1' I1 . 1_455 0
Pb1 Sn1' I1 . . 0
Pb1 Sn1' I1 . 5_545 0
Pb1 Sn1' I1 . 5_555 0
Pb1 Sn1' I1 . 9_554 0
Pb1 Sn1' I1 . 9_555 0
I1 Sn1' I1 1_455 . 180.0(5)
I1 Sn1' I1 1_455 5_545 90
I1 Sn1' I1 1_455 5_555 90
I1 Sn1' I1 1_455 9_554 90
I1 Sn1' I1 1_455 9_555 90
I1 Sn1' I1 . 5_545 90
I1 Sn1' I1 . 5_555 90
I1 Sn1' I1 . 9_554 90
I1 Sn1' I1 . 9_555 90
I1 Sn1' I1 5_545 5_555 180.0(5)
I1 Sn1' I1 5_545 9_554 90
I1 Sn1' I1 5_545 9_555 90
I1 Sn1' I1 5_555 9_554 90
I1 Sn1' I1 5_555 9_555 90
I1 Sn1' I1 9_554 9_555 180.0(5)
Pb1 I1 Pb1 . 1_655 180.0(5)
Pb1 I1 Sn1' . . 0.0(5)
Pb1 I1 Sn1' . 1_655 180.0(5)
Pb1 I1 N1 . 1_544 90
Pb1 I1 N1 . 1_554 90
Pb1 I1 N1 . 3_646 90
Pb1 I1 N1 . 3_656 90
Pb1 I1 N1 . 9_544 90
Pb1 I1 N1 . 9_545 90
Pb1 I1 N1 . 11_565 90
Pb1 I1 N1 . 11_566 90
Pb1 I1 Sn1' 1_655 . 180.0(5)
Pb1 I1 Sn1' 1_655 1_655 0.0(5)
Pb1 I1 N1 1_655 1_544 90
Pb1 I1 N1 1_655 1_554 90
Pb1 I1 N1 1_655 3_646 90
Pb1 I1 N1 1_655 3_656 90
Pb1 I1 N1 1_655 9_544 90
Pb1 I1 N1 1_655 9_545 90
Pb1 I1 N1 1_655 11_565 90
Pb1 I1 N1 1_655 11_566 90
Sn1' I1 Sn1' . 1_655 180.0(5)
Sn1' I1 N1 . 1_544 90
Sn1' I1 N1 . 1_554 90
Sn1' I1 N1 . 3_646 90
Sn1' I1 N1 . 3_656 90
Sn1' I1 N1 . 9_544 90
Sn1' I1 N1 . 9_545 90
Sn1' I1 N1 . 11_565 90
Sn1' I1 N1 . 11_566 90
Sn1' I1 N1 1_655 1_544 90
Sn1' I1 N1 1_655 1_554 90
Sn1' I1 N1 1_655 3_646 90
Sn1' I1 N1 1_655 3_656 90
Sn1' I1 N1 1_655 9_544 90
Sn1' I1 N1 1_655 9_545 90
Sn1' I1 N1 1_655 11_565 90
Sn1' I1 N1 1_655 11_566 90
N1 I1 N1 1_544 1_554 110(6)
N1 I1 N1 1_544 3_646 70(6)
N1 I1 N1 1_544 3_656 180.0(5)
N1 I1 N1 1_544 9_544 20(6)
N1 I1 N1 1_544 9_545 90(6)
N1 I1 N1 1_544 11_565 90(6)
N1 I1 N1 1_544 11_566 160(6)
N1 I1 N1 1_554 3_646 180.0(5)
N1 I1 N1 1_554 3_656 70(6)
N1 I1 N1 1_554 9_544 90(6)
N1 I1 N1 1_554 9_545 160(6)
N1 I1 N1 1_554 11_565 20(6)
N1 I1 N1 1_554 11_566 90(6)
N1 I1 N1 3_646 3_656 110(6)
N1 I1 N1 3_646 9_544 90(6)
N1 I1 N1 3_646 9_545 20(6)
N1 I1 N1 3_646 11_565 160(6)
N1 I1 N1 3_646 11_566 90(6)
N1 I1 N1 3_656 9_544 160(6)
N1 I1 N1 3_656 9_545 90(6)
N1 I1 N1 3_656 11_565 90(6)
N1 I1 N1 3_656 11_566 20(6)
N1 I1 N1 9_544 9_545 110(6)
N1 I1 N1 9_544 11_565 70(6)
N1 I1 N1 9_544 11_566 180.0(5)
N1 I1 N1 9_545 11_565 180.0(5)
N1 I1 N1 9_545 11_566 70(6)
N1 I1 N1 11_565 11_566 110(6)
N1 C1 N1 . 3_656 180.0(5)
N1 C1 N1 . 5_555 90
N1 C1 N1 . 7_665 90
N1 C1 N1 . 9_555 90
N1 C1 N1 . 11_566 90
N1 C1 N1 3_656 5_555 90
N1 C1 N1 3_656 7_665 90
N1 C1 N1 3_656 9_555 90
N1 C1 N1 3_656 11_566 90
N1 C1 N1 5_555 7_665 180.0(5)
N1 C1 N1 5_555 9_555 90
N1 C1 N1 5_555 11_566 90
N1 C1 N1 7_665 9_555 90
N1 C1 N1 7_665 11_566 90
N1 C1 N1 9_555 11_566 180.0(5)
I1 N1 I1 1_556 1_566 110(8)
I1 N1 I1 1_556 5_556 71(4)
I1 N1 I1 1_556 5_656 71(4)
I1 N1 C1 1_556 . 125(4)
I1 N1 N1 1_556 5_555 114(5)
I1 N1 N1 1_556 7_665 114(5)
I1 N1 N1 1_556 9_555 170(18)
I1 N1 N1 1_556 11_566 80(12)
I1 N1 I1 1_566 5_556 71(4)
I1 N1 I1 1_566 5_656 71(4)
I1 N1 C1 1_566 . 125(4)
I1 N1 N1 1_566 5_555 114(5)
I1 N1 N1 1_566 7_665 114(5)
I1 N1 N1 1_566 9_555 80(12)
I1 N1 N1 1_566 11_566 170(18)
I1 N1 I1 5_556 5_656 110(8)
I1 N1 C1 5_556 . 125(4)
I1 N1 N1 5_556 5_555 170(18)
I1 N1 N1 5_556 7_665 80(12)
I1 N1 N1 5_556 9_555 114(5)
I1 N1 N1 5_556 11_566 114(5)
I1 N1 C1 5_656 . 125(4)
I1 N1 N1 5_656 5_555 80(12)
I1 N1 N1 5_656 7_665 170(18)
I1 N1 N1 5_656 9_555 114(5)
I1 N1 N1 5_656 11_566 114(5)
C1 N1 N1 . 5_555 45(15)
C1 N1 N1 . 7_665 45(15)
C1 N1 N1 . 9_555 45(15)
C1 N1 N1 . 11_566 45(15)
N1 N1 N1 5_555 7_665 90(30)
N1 N1 N1 5_555 9_555 60(15)
N1 N1 N1 5_555 11_566 60(15)
N1 N1 N1 7_665 9_555 60(15)
N1 N1 N1 7_665 11_566 60(15)
N1 N1 N1 9_555 11_566 90(30)

loop_
_geom_bond_atom_site_label_1
_geom_bond_atom_site_label_2
_geom_bond_site_symmetry_2
_geom_bond_distance
Pb1 Sn1' . 0
Pb1 I1 1_455 3.1532(4)
Pb1 I1 . 3.1532(4)
Pb1 I1 5_545 3.1532(4)
Pb1 I1 5_555 3.1532(4)
Pb1 I1 9_554 3.1532(4)
Pb1 I1 9_555 3.1532(4)
Sn1' I1 1_455 3.1532(4)
Sn1' I1 . 3.1532(4)
Sn1' I1 5_545 3.1532(4)
Sn1' I1 5_555 3.1532(4)
Sn1' I1 9_554 3.1532(4)
Sn1' I1 9_555 3.1532(4)
I1 N1 1_544 3.9(2)
I1 N1 1_554 3.9(2)
I1 N1 3_646 3.9(2)
I1 N1 3_656 3.9(2)
I1 N1 9_544 3.9(2)
I1 N1 9_545 3.9(2)
I1 N1 11_565 3.9(2)
I1 N1 11_566 3.9(2)
C1 N1 . 0.9(3)
C1 N1 3_656 0.9(3)
C1 N1 5_555 0.9(3)
C1 N1 7_665 0.9(3)
C1 N1 9_555 0.9(3)
C1 N1 11_566 0.9(3)
N1 N1 5_555 1.3(3)
N1 N1 7_665 1.3(3)
N1 N1 9_555 1.3(3)
N1 N1 11_566 1.3(3)
